data_1533771
loop_
_publ_author_name
'Hinatsu, Y.'
'Kawabuchi, N.'
'Wakeshima, M.'
'Taira, N.'

_publ_section_title
;
 Structures and magnetic properties of rare earth rhenium oxides Ln3 Re O7
 (Ln = Gd, Tb and Dy)
;
_journal_name_full 'Journal of Alloys Compd.'
_journal_page_first 79
_journal_page_last 83
_journal_volume 374
_journal_year 2004
_chemical_formula_sum 'Gd3 O7 Re'
_chemical_name_systematic 'Gd3 O (Re O6)'
_space_group_IT_number 63
_symmetry_space_group_name_Hall '-C 2c 2'
_symmetry_space_group_name_H-M 'C m c m'
_cell_angle_alpha 90
_cell_angle_beta 90
_cell_angle_gamma 90
_cell_formula_units_Z 4
_cell_length_a 10.593
_cell_length_b 7.3955
_cell_length_c 7.4534
_cell_volume 583.903
_citation_journal_id_ASTM JALCEU
_cod_data_source_file Hinatsu_JALCEU_2004_1507.cif
_cod_data_source_block Gd3O7Re1
_cod_original_cell_volume 583.9034
_cod_original_formula_sum 'Gd3 O7 Re1'
_cod_database_code 1533771

loop_
_symmetry_equiv_pos_as_xyz
x,y,z
-x,-y,z+1/2
x,-y,-z
-x,y,-z+1/2
-x,-y,-z
x,y,-z-1/2
-x,y,z
x,-y,z-1/2
x+1/2,y+1/2,z
-x+1/2,-y+1/2,z+1/2
x+1/2,-y+1/2,-z
-x+1/2,y+1/2,-z+1/2
-x+1/2,-y+1/2,-z
x+1/2,y+1/2,-z-1/2
-x+1/2,y+1/2,z
x+1/2,-y+1/2,z-1/2

loop_
_atom_site_label
_atom_site_type_symbol
_atom_site_fract_x
_atom_site_fract_y
_atom_site_fract_z
_atom_site_occupancy
_atom_site_U_iso_or_equiv
Gd1 Gd+3 0 0.5 0 1 0.0
O2 O-2 0.1324 0.193 0.039 1 0.0
O3 O-2 0.37 0.03 0.25 1 0.0
Gd2 Gd+3 0.274 0.2959 0.25 1 0.0
O1 O-2 0.5 0.424 0.25 1 0.0
Re1 Re+5 0 0 0 1 0.0
